data_7115060
loop_
_publ_author_name
'Smith, Jeremy M.'
'Lachicotte, Rene J.'
'Holland, Patrick L.'

_publ_section_title
;
 Tuning metal coordination number by ancillary ligand steric effects:
 synthesis of a three-coordinate iron(ii) complex
;
_journal_issue 17
_journal_name_full 'Chemical Communications'
_journal_page_first 1542
_journal_paper_doi 10.1039/b103635c
_journal_year 2001
_chemical_formula_sum 'C41 H65 Cl2 Fe Mg0.5 N2 O3'
_chemical_formula_weight 772.86
_chemical_melting_point 303.0(10)
_chemical_name_systematic
;
?
;
_space_group_IT_number 14
_symmetry_space_group_name_Hall '-P 2ybc'
_symmetry_space_group_name_H-M 'P 1 21/c 1'
_atom_sites_solution_hydrogens geom
_atom_sites_solution_primary direct
_atom_sites_solution_secondary difmap
_audit_creation_method SHELXL-97
_cell_angle_alpha 90.00
_cell_angle_beta 102.8530(10)
_cell_angle_gamma 90.00
_cell_formula_units_Z 4
_cell_length_a 12.6469(8)
_cell_length_b 13.0103(8)
_cell_length_c 26.4143(17)
_cell_measurement_reflns_used 4610
_cell_measurement_temperature 193(2)
_cell_measurement_theta_max 23
_cell_measurement_theta_min 2
_cell_volume 4237.3(5)
_computing_cell_refinement SAINT
_computing_data_collection SMART
_computing_data_reduction SAINT
_computing_molecular_graphics ORTEP32
_computing_structure_refinement 'SHELXL-97 (Sheldrick, 1997)'
_computing_structure_solution SIR-92
_diffrn_ambient_temperature 193(2)
_diffrn_measured_fraction_theta_full 0.998
_diffrn_measured_fraction_theta_max 0.998
_diffrn_measurement_device_type 'SMART CCD'
_diffrn_measurement_method 'SMART CCD'
_diffrn_radiation_monochromator graphite
_diffrn_radiation_source 'fine-focus sealed tube'
_diffrn_radiation_type MoK\a
_diffrn_radiation_wavelength 0.71073
_diffrn_reflns_av_R_equivalents 0.0551
_diffrn_reflns_av_sigmaI/netI 0.0499
_diffrn_reflns_limit_h_max 13
_diffrn_reflns_limit_h_min -14
_diffrn_reflns_limit_k_max 14
_diffrn_reflns_limit_k_min -14
_diffrn_reflns_limit_l_max 21
_diffrn_reflns_limit_l_min -29
_diffrn_reflns_number 18679
_diffrn_reflns_theta_full 23.25
_diffrn_reflns_theta_max 23.25
_diffrn_reflns_theta_min 1.58
_exptl_absorpt_coefficient_mu 0.526
_exptl_absorpt_correction_T_max 0.999
_exptl_absorpt_correction_T_min 0.290
_exptl_absorpt_correction_type empirical
_exptl_absorpt_process_details SADABS
_exptl_crystal_colour yellow
_exptl_crystal_density_diffrn 1.211
_exptl_crystal_density_method 'not measured'
_exptl_crystal_description block
_exptl_crystal_F_000 1660
_exptl_crystal_size_max 0.40
_exptl_crystal_size_mid 0.34
_exptl_crystal_size_min 0.30
_refine_diff_density_max 0.486
_refine_diff_density_min -0.373
_refine_diff_density_rms 0.061
_refine_ls_extinction_method none
_refine_ls_goodness_of_fit_ref 1.036
_refine_ls_hydrogen_treatment mixed
_refine_ls_matrix_type full
_refine_ls_number_parameters 443
_refine_ls_number_reflns 6069
_refine_ls_number_restraints 10
_refine_ls_restrained_S_all 1.039
_refine_ls_R_factor_all 0.0769
_refine_ls_R_factor_gt 0.0546
_refine_ls_shift/su_max 0.061
_refine_ls_shift/su_mean 0.002
_refine_ls_structure_factor_coef Fsqd
_refine_ls_weighting_details 'calc w=1/[\s^2^(Fo^2^)+(0.0770P)^2^+3.4468P] where P=(Fo^2^+2Fc^2^)/3'
_refine_ls_weighting_scheme calc
_refine_ls_wR_factor_gt 0.1361
_refine_ls_wR_factor_ref 0.1454
_reflns_number_gt 4610
_reflns_number_total 6069
_reflns_threshold_expression >2sigma(I)
_cod_data_source_file b103635c.txt
_cod_data_source_block js05a
_cod_depositor_comments
;
The following automatic conversions were performed:

'_chemical_melting_point' value '302-304' was changed to '303.0(10)'
- the average value was taken and precision was estimated.

Automatic conversion script
Id: cif_fix_values 2281 2013-09-26 08:29:07Z andrius 
;
_cod_original_sg_symbol_H-M P2(1)/c
_cod_original_formula_sum 'C41 H65 Cl2 Fe Mg0.50 N2 O3'
_cod_database_code 7115060

loop_
_symmetry_equiv_pos_as_xyz
'x, y, z'
'-x, y+1/2, -z+1/2'
'-x, -y, -z'
'x, -y-1/2, z-1/2'

loop_
_atom_site_label
_atom_site_type_symbol
_atom_site_fract_x
_atom_site_fract_y
_atom_site_fract_z
_atom_site_U_iso_or_equiv
_atom_site_adp_type
_atom_site_occupancy
_atom_site_symmetry_multiplicity
_atom_site_calc_flag
_atom_site_refinement_flags
_atom_site_disorder_assembly
_atom_site_disorder_group
Fe1 Fe 0.25557(4) 0.17801(4) 0.87874(2) 0.03215(18) Uani 1 1 d . . .
Cl1 Cl 0.38553(8) 0.04929(7) 0.91259(4) 0.0364(3) Uani 1 1 d . . .
Cl2 Cl 0.22713(11) 0.26623(9) 0.94855(4) 0.0571(3) Uani 1 1 d . . .
O1 O 0.4207(2) 0.10175(19) 1.03972(10) 0.0335(6) Uani 1 1 d . . .
O2 O 0.6121(2) 0.11940(19) 0.99346(9) 0.0324(6) Uani 1 1 d . . .
N11 N 0.1262(2) 0.1146(2) 0.83042(12) 0.0287(7) Uani 1 1 d . . .
N21 N 0.2903(2) 0.2651(2) 0.82167(11) 0.0268(7) Uani 1 1 d . . .
Mg1 Mg 0.5000 0.0000 1.0000 0.0271(4) Uani 1 2 d S . .
C1S C 0.3211(5) 0.0808(4) 1.0548(3) 0.0737(18) Uani 1 1 d . . .
H1SA H 0.3243 0.0135 1.0726 0.088 Uiso 1 1 calc R . .
H1SB H 0.2595 0.0803 1.0242 0.088 Uiso 1 1 calc R . .
C2S C 0.3096(7) 0.1668(5) 1.0911(4) 0.144(4) Uani 1 1 d . . .
H2SA H 0.2343 0.1932 1.0828 0.173 Uiso 1 1 calc R . .
H2SB H 0.3260 0.1416 1.1274 0.173 Uiso 1 1 calc R . .
C3S C 0.3812(5) 0.2451(5) 1.0857(3) 0.096(2) Uani 1 1 d . . .
H3SA H 0.4173 0.2728 1.1201 0.115 Uiso 1 1 calc R . .
H3SB H 0.3422 0.3017 1.0644 0.115 Uiso 1 1 calc R . .
C4S C 0.4595(4) 0.1997(5) 1.0605(3) 0.095(2) Uani 1 1 d . . .
H4SA H 0.4713 0.2451 1.0322 0.114 Uiso 1 1 calc R . .
H4SB H 0.5296 0.1912 1.0858 0.114 Uiso 1 1 calc R . .
C5S C 0.7217(3) 0.1349(3) 1.02393(18) 0.0482(11) Uani 1 1 d . . .
H5SA H 0.7747 0.0981 1.0081 0.058 Uiso 1 1 calc R . .
H5SB H 0.7283 0.1093 1.0598 0.058 Uiso 1 1 calc R . .
C6S C 0.7411(4) 0.2473(4) 1.0241(2) 0.0621(14) Uani 1 1 d . . .
H6SA H 0.7219 0.2798 1.0547 0.075 Uiso 1 1 calc R . .
H6SB H 0.8183 0.2620 1.0248 0.075 Uiso 1 1 calc R . .
C7S C 0.6713(4) 0.2860(4) 0.9759(2) 0.0646(15) Uani 1 1 d . . .
H7SA H 0.7149 0.3016 0.9500 0.077 Uiso 1 1 calc R . .
H7SB H 0.6338 0.3496 0.9828 0.077 Uiso 1 1 calc R . .
C8S C 0.5896(4) 0.2025(3) 0.95575(19) 0.0599(14) Uani 1 1 d . . .
H8SA H 0.5148 0.2285 0.9525 0.072 Uiso 1 1 calc R . .
H8SB H 0.5975 0.1784 0.9213 0.072 Uiso 1 1 calc R . .
C11 C -0.0331(3) 0.1159(4) 0.75648(18) 0.0518(12) Uani 1 1 d . . .
H11A H -0.0540 0.0568 0.7751 0.078 Uiso 1 1 calc R . .
H11B H -0.0261 0.0944 0.7218 0.078 Uiso 1 1 calc R . .
H11C H -0.0887 0.1694 0.7532 0.078 Uiso 1 1 calc R . .
C12 C 0.0869(3) 0.0192(3) 0.84752(15) 0.0335(9) Uani 1 1 d . . .
C13 C 0.3996(3) 0.3034(3) 0.82853(14) 0.0286(9) Uani 1 1 d . . .
C21 C 0.0747(3) 0.1580(3) 0.78644(15) 0.0338(9) Uani 1 1 d . . .
C22 C 0.0130(3) 0.0211(3) 0.88003(16) 0.0405(10) Uani 1 1 d . . .
C23 C 0.4301(3) 0.3960(3) 0.85553(15) 0.0337(9) Uani 1 1 d . . .
C31 C 0.1157(3) 0.2438(3) 0.76454(15) 0.0365(10) Uani 1 1 d . . .
H31A H 0.0670 0.2749 0.7361 0.044 Uiso 1 1 calc R . .
C32 C -0.0179(4) -0.0733(4) 0.89738(18) 0.0515(12) Uani 1 1 d . . .
H32A H -0.0680 -0.0744 0.9193 0.062 Uiso 1 1 calc R . .
C33 C 0.5374(4) 0.4285(3) 0.86142(17) 0.0453(11) Uani 1 1 d . . .
H33A H 0.5599 0.4908 0.8794 0.054 Uiso 1 1 calc R . .
C41 C 0.2173(3) 0.2896(3) 0.77868(15) 0.0313(9) Uani 1 1 d . . .
C42 C 0.0219(4) -0.1636(4) 0.88365(19) 0.0544(13) Uani 1 1 d . . .
H42A H -0.0010 -0.2267 0.8958 0.065 Uiso 1 1 calc R . .
C43 C 0.6115(3) 0.3724(4) 0.84169(18) 0.0476(11) Uani 1 1 d . . .
H43A H 0.6837 0.3967 0.8456 0.057 Uiso 1 1 calc R . .
C51 C 0.2413(3) 0.3715(3) 0.74252(17) 0.0446(11) Uani 1 1 d . . .
H51A H 0.3144 0.3987 0.7559 0.067 Uiso 1 1 calc R . .
H51B H 0.1883 0.4272 0.7401 0.067 Uiso 1 1 calc R . .
H51C H 0.2368 0.3419 0.7080 0.067 Uiso 1 1 calc R . .
C52 C 0.0950(4) -0.1642(3) 0.85224(17) 0.0464(11) Uani 1 1 d . . .
H52A H 0.1222 -0.2280 0.8431 0.056 Uiso 1 1 calc R . .
C53 C 0.5808(3) 0.2817(4) 0.81643(16) 0.0435(11) Uani 1 1 d . . .
H53A H 0.6325 0.2436 0.8030 0.052 Uiso 1 1 calc R . .
C62 C 0.1299(3) -0.0738(3) 0.83356(15) 0.0363(10) Uani 1 1 d . . .
C63 C 0.4757(3) 0.2441(3) 0.80999(14) 0.0326(9) Uani 1 1 d . . .
C72 C -0.0343(3) 0.1201(4) 0.89616(18) 0.0510(12) Uani 1 1 d . . .
H72A H 0.0031 0.1788 0.8830 0.061 Uiso 1 1 calc R . .
C73 C 0.3511(4) 0.4601(3) 0.87791(17) 0.0428(11) Uani 1 1 d . . .
H73A H 0.2809 0.4219 0.8726 0.051 Uiso 1 1 calc R . .
C82 C -0.0148(4) 0.1306(4) 0.95508(19) 0.0645(14) Uani 1 1 d . . .
H82A H 0.0630 0.1247 0.9704 0.097 Uiso 1 1 calc R . .
H82B H -0.0539 0.0760 0.9688 0.097 Uiso 1 1 calc R . .
H82C H -0.0410 0.1977 0.9638 0.097 Uiso 1 1 calc R . .
C83 C 0.3935(4) 0.4766(4) 0.9364(2) 0.0623(14) Uani 1 1 d . . .
H83A H 0.4076 0.4098 0.9537 0.093 Uiso 1 1 calc R . .
H83B H 0.3390 0.5140 0.9504 0.093 Uiso 1 1 calc R . .
H83C H 0.4608 0.5166 0.9424 0.093 Uiso 1 1 calc R . .
C92 C -0.1560(4) 0.1293(5) 0.8720(2) 0.0767(17) Uani 1 1 d . . .
H92A H -0.1682 0.1224 0.8342 0.115 Uiso 1 1 calc R . .
H92B H -0.1822 0.1966 0.8806 0.115 Uiso 1 1 calc R . .
H92C H -0.1952 0.0749 0.8858 0.115 Uiso 1 1 calc R . .
C93 C 0.3292(5) 0.5642(3) 0.8512(2) 0.0699(15) Uani 1 1 d . . .
H93A H 0.3022 0.5540 0.8138 0.105 Uiso 1 1 calc R . .
H93B H 0.3965 0.6042 0.8573 0.105 Uiso 1 1 calc R . .
H93C H 0.2747 0.6013 0.8653 0.105 Uiso 1 1 calc R . .
C102 C 0.2107(4) -0.0751(3) 0.79886(18) 0.0451(11) Uani 1 1 d . . .
H10A H 0.2514 -0.0087 0.8047 0.054 Uiso 1 1 calc R . .
C103 C 0.4448(4) 0.1432(3) 0.78199(17) 0.0441(11) Uani 1 1 d . . .
H10B H 0.3774 0.1186 0.7920 0.053 Uiso 1 1 calc R . .
C112 C 0.2939(4) -0.1603(4) 0.8119(2) 0.0644(14) Uani 1 1 d . . .
H11D H 0.3434 -0.1571 0.7882 0.097 Uiso 1 1 calc R . .
H11E H 0.2569 -0.2270 0.8082 0.097 Uiso 1 1 calc R . .
H11F H 0.3352 -0.1521 0.8478 0.097 Uiso 1 1 calc R . .
C113 C 0.5297(4) 0.0586(4) 0.7971(2) 0.0644(14) Uani 1 1 d . . .
H11G H 0.5471 0.0501 0.8349 0.097 Uiso 1 1 calc R . .
H11H H 0.5954 0.0776 0.7854 0.097 Uiso 1 1 calc R . .
H11I H 0.5009 -0.0061 0.7806 0.097 Uiso 1 1 calc R . .
C122 C 0.1561(5) -0.0793(5) 0.7420(2) 0.0729(16) Uani 1 1 d . . .
H12A H 0.2113 -0.0802 0.7212 0.109 Uiso 1 1 calc R . .
H12B H 0.1096 -0.0188 0.7329 0.109 Uiso 1 1 calc R . .
H12C H 0.1119 -0.1418 0.7351 0.109 Uiso 1 1 calc R . .
C123 C 0.4173(5) 0.1571(4) 0.7234(2) 0.0812(18) Uani 1 1 d . . .
H12D H 0.3629 0.2115 0.7140 0.122 Uiso 1 1 calc R . .
H12E H 0.3884 0.0926 0.7068 0.122 Uiso 1 1 calc R . .
H12F H 0.4830 0.1762 0.7117 0.122 Uiso 1 1 calc R . .
O3 O 1.0147(9) 0.5940(8) 0.9407(5) 0.128(4) Uiso 0.50 1 d PD A 1
C9S C 0.9064(10) 0.5916(10) 0.9361(6) 0.087(4) Uiso 0.50 1 d PD A 1
H9SA H 0.8689 0.6335 0.9062 0.105 Uiso 0.50 1 calc PR A 1
H9SB H 0.8870 0.6180 0.9680 0.105 Uiso 0.50 1 calc PR A 1
C10S C 0.875(3) 0.4747(19) 0.927(2) 0.27(3) Uiso 0.50 1 d PD A 1
H10C H 0.8670 0.4435 0.9606 0.320 Uiso 0.50 1 calc PR A 1
H10D H 0.8044 0.4684 0.9021 0.320 Uiso 0.50 1 calc PR A 1
C11S C 0.9509(10) 0.4264(8) 0.9099(5) 0.065(3) Uiso 0.50 1 d PD A 1
H11J H 0.9223 0.3996 0.8744 0.078 Uiso 0.50 1 calc PR A 1
H11K H 0.9813 0.3686 0.9330 0.078 Uiso 0.50 1 calc PR A 1
C12S C 1.0432(13) 0.5159(14) 0.9099(7) 0.115(5) Uiso 0.50 1 d PD A 1
H12G H 1.1169 0.4895 0.9250 0.138 Uiso 0.50 1 calc PR A 1
H12H H 1.0407 0.5407 0.8742 0.138 Uiso 0.50 1 calc PR A 1
O3A O 0.9817(15) 0.5668(13) 0.8858(7) 0.193(6) Uiso 0.50 1 d PD B 2
C9A C 0.8735(14) 0.5785(14) 0.8894(7) 0.145(7) Uiso 0.50 1 d PD B 2
H9AA H 0.8249 0.5546 0.8568 0.174 Uiso 0.50 1 calc PR B 2
H9AB H 0.8583 0.6522 0.8939 0.174 Uiso 0.50 1 calc PR B 2
C10A C 0.8502(14) 0.5167(15) 0.9357(8) 0.115(6) Uiso 0.50 1 d PD B 2
H10E H 0.8787 0.5520 0.9691 0.138 Uiso 0.50 1 calc PR B 2
H10F H 0.7716 0.5037 0.9317 0.138 Uiso 0.50 1 calc PR B 2
C11A C 0.9042(19) 0.4303(16) 0.9319(10) 0.140(7) Uiso 0.50 1 d PD B 2
H11L H 0.8545 0.3771 0.9132 0.168 Uiso 0.50 1 calc PR B 2
H11M H 0.9384 0.4039 0.9669 0.168 Uiso 0.50 1 calc PR B 2
C12A C 0.999(2) 0.4599(18) 0.8989(9) 0.165(9) Uiso 0.50 1 d PD B 2
H12I H 1.0730 0.4489 0.9207 0.198 Uiso 0.50 1 calc PR B 2
H12J H 0.9907 0.4173 0.8672 0.198 Uiso 0.50 1 calc PR B 2

loop_
_atom_site_aniso_label
_atom_site_aniso_U_11
_atom_site_aniso_U_22
_atom_site_aniso_U_33
_atom_site_aniso_U_23
_atom_site_aniso_U_13
_atom_site_aniso_U_12
Fe1 0.0331(3) 0.0328(3) 0.0294(3) 0.0048(3) 0.0046(2) -0.0023(3)
Cl1 0.0381(6) 0.0355(6) 0.0313(5) 0.0064(4) -0.0019(4) 0.0027(4)
Cl2 0.0770(9) 0.0579(7) 0.0400(6) -0.0073(6) 0.0205(6) 0.0035(6)
O1 0.0330(15) 0.0325(15) 0.0363(15) -0.0044(12) 0.0104(12) 0.0035(12)
O2 0.0360(15) 0.0291(14) 0.0309(15) 0.0049(12) 0.0046(12) -0.0010(12)
N11 0.0276(17) 0.0265(17) 0.0305(18) 0.0049(14) 0.0035(14) -0.0027(14)
N21 0.0283(17) 0.0237(16) 0.0284(17) 0.0031(14) 0.0061(13) -0.0016(13)
Mg1 0.0283(9) 0.0256(9) 0.0271(9) 0.0008(8) 0.0058(7) 0.0021(8)
C1S 0.086(4) 0.044(3) 0.116(5) -0.010(3) 0.076(4) -0.011(3)
C2S 0.219(9) 0.068(4) 0.211(9) -0.066(5) 0.190(8) -0.051(5)
C3S 0.085(4) 0.099(5) 0.121(6) -0.072(4) 0.059(4) -0.028(4)
C4S 0.055(3) 0.083(4) 0.154(6) -0.082(4) 0.039(4) -0.019(3)
C5S 0.034(2) 0.049(3) 0.056(3) 0.012(2) -0.003(2) -0.007(2)
C6S 0.051(3) 0.054(3) 0.074(4) 0.006(3) -0.002(3) -0.018(2)
C7S 0.074(4) 0.038(3) 0.068(3) 0.011(2) -0.012(3) -0.018(2)
C8S 0.079(4) 0.037(3) 0.051(3) 0.021(2) -0.012(3) -0.017(2)
C11 0.036(2) 0.060(3) 0.052(3) 0.021(2) -0.008(2) -0.012(2)
C12 0.028(2) 0.034(2) 0.033(2) 0.0083(18) -0.0040(17) -0.0096(18)
C13 0.033(2) 0.027(2) 0.025(2) 0.0091(16) 0.0048(16) -0.0009(17)
C21 0.029(2) 0.034(2) 0.036(2) 0.0059(18) 0.0021(17) -0.0001(18)
C22 0.032(2) 0.044(3) 0.042(3) 0.012(2) 0.0024(19) -0.0049(19)
C23 0.039(2) 0.028(2) 0.033(2) 0.0067(17) 0.0055(18) -0.0036(18)
C31 0.032(2) 0.038(2) 0.035(2) 0.0131(19) -0.0020(17) 0.0049(19)
C32 0.040(3) 0.061(3) 0.051(3) 0.015(2) 0.006(2) -0.016(2)
C33 0.049(3) 0.037(2) 0.046(3) 0.003(2) 0.003(2) -0.014(2)
C41 0.035(2) 0.030(2) 0.030(2) 0.0086(17) 0.0094(18) 0.0020(17)
C42 0.055(3) 0.045(3) 0.054(3) 0.017(2) -0.005(2) -0.022(2)
C43 0.034(2) 0.056(3) 0.054(3) 0.011(2) 0.012(2) -0.010(2)
C51 0.046(3) 0.043(2) 0.041(3) 0.019(2) 0.002(2) -0.002(2)
C52 0.056(3) 0.030(2) 0.044(3) 0.003(2) -0.009(2) -0.011(2)
C53 0.036(2) 0.056(3) 0.042(3) 0.011(2) 0.0163(19) 0.005(2)
C62 0.037(2) 0.033(2) 0.033(2) 0.0018(18) -0.0050(17) -0.0043(19)
C63 0.035(2) 0.037(2) 0.027(2) 0.0061(18) 0.0094(17) 0.0009(18)
C72 0.041(3) 0.060(3) 0.058(3) 0.015(2) 0.023(2) 0.001(2)
C73 0.049(3) 0.027(2) 0.053(3) -0.005(2) 0.013(2) -0.0012(19)
C82 0.060(3) 0.081(4) 0.059(3) 0.005(3) 0.028(3) 0.003(3)
C83 0.083(4) 0.046(3) 0.060(3) -0.017(2) 0.020(3) -0.002(3)
C92 0.045(3) 0.099(4) 0.087(4) 0.022(4) 0.018(3) 0.018(3)
C93 0.086(4) 0.037(3) 0.088(4) 0.008(3) 0.024(3) 0.014(3)
C102 0.052(3) 0.029(2) 0.054(3) -0.007(2) 0.011(2) -0.004(2)
C103 0.047(3) 0.039(2) 0.051(3) -0.005(2) 0.021(2) 0.003(2)
C112 0.065(3) 0.061(3) 0.061(3) -0.012(3) 0.003(3) 0.020(3)
C113 0.078(4) 0.045(3) 0.073(4) -0.001(3) 0.022(3) 0.016(3)
C122 0.078(4) 0.092(4) 0.050(3) 0.010(3) 0.017(3) 0.019(3)
C123 0.119(5) 0.072(4) 0.045(3) -0.016(3) 0.003(3) 0.022(4)

loop_
_atom_type_symbol
_atom_type_description
_atom_type_scat_dispersion_real
_atom_type_scat_dispersion_imag
_atom_type_scat_source
C C 0.0033 0.0016 'International Tables Vol C Tables 4.2.6.8 and 6.1.1.4'
H H 0.0000 0.0000 'International Tables Vol C Tables 4.2.6.8 and 6.1.1.4'
Cl Cl 0.1484 0.1585 'International Tables Vol C Tables 4.2.6.8 and 6.1.1.4'
Fe Fe 0.3463 0.8444 'International Tables Vol C Tables 4.2.6.8 and 6.1.1.4'
Mg Mg 0.0486 0.0363 'International Tables Vol C Tables 4.2.6.8 and 6.1.1.4'
O O 0.0106 0.0060 'International Tables Vol C Tables 4.2.6.8 and 6.1.1.4'
N N 0.0061 0.0033 'International Tables Vol C Tables 4.2.6.8 and 6.1.1.4'

loop_
_geom_angle_atom_site_label_1
_geom_angle_atom_site_label_2
_geom_angle_atom_site_label_3
_geom_angle
_geom_angle_site_symmetry_1
_geom_angle_site_symmetry_3
N21 Fe1 N11 92.15(12) . .
N21 Fe1 Cl2 115.14(9) . .
N11 Fe1 Cl2 117.98(10) . .
N21 Fe1 Cl1 115.53(9) . .
N11 Fe1 Cl1 110.25(9) . .
Cl2 Fe1 Cl1 105.80(4) . .
Fe1 Cl1 Mg1 137.05(4) . .
C1S O1 C4S 108.2(3) . .
C1S O1 Mg1 124.9(2) . .
C4S O1 Mg1 126.7(3) . .
C5S O2 C8S 107.0(3) . .
C5S O2 Mg1 128.6(2) . .
C8S O2 Mg1 124.3(2) . .
C21 N11 C12 120.2(3) . .
C21 N11 Fe1 123.6(2) . .
C12 N11 Fe1 116.1(2) . .
C41 N21 C13 119.2(3) . .
C41 N21 Fe1 123.2(2) . .
C13 N21 Fe1 117.6(2) . .
O1 Mg1 O1 180.000(1) . 3_657
O1 Mg1 O2 91.08(10) . 3_657
O1 Mg1 O2 88.92(10) 3_657 3_657
O1 Mg1 O2 88.92(10) . .
O1 Mg1 O2 91.08(10) 3_657 .
O2 Mg1 O2 180.00(13) 3_657 .
O1 Mg1 Cl1 93.27(7) . .
O1 Mg1 Cl1 86.73(7) 3_657 .
O2 Mg1 Cl1 90.16(7) 3_657 .
O2 Mg1 Cl1 89.84(7) . .
O1 Mg1 Cl1 86.73(7) . 3_657
O1 Mg1 Cl1 93.27(7) 3_657 3_657
O2 Mg1 Cl1 89.84(7) 3_657 3_657
O2 Mg1 Cl1 90.16(7) . 3_657
Cl1 Mg1 Cl1 180.0 . 3_657
O1 C1S C2S 104.6(4) . .
C3S C2S C1S 108.8(4) . .
C2S C3S C4S 106.2(5) . .
O1 C4S C3S 109.3(4) . .
O2 C5S C6S 106.0(3) . .
C7S C6S C5S 105.6(4) . .
C6S C7S C8S 106.9(4) . .
O2 C8S C7S 106.2(3) . .
C22 C12 C62 121.6(4) . .
C22 C12 N11 119.9(4) . .
C62 C12 N11 118.4(3) . .
C63 C13 C23 120.9(4) . .
C63 C13 N21 118.6(3) . .
C23 C13 N21 120.4(3) . .
N11 C21 C31 122.9(3) . .
N11 C21 C11 120.9(3) . .
C31 C21 C11 116.2(3) . .
C32 C22 C12 117.3(4) . .
C32 C22 C72 119.8(4) . .
C12 C22 C72 122.9(4) . .
C33 C23 C13 117.7(4) . .
C33 C23 C73 119.8(4) . .
C13 C23 C73 122.5(3) . .
C41 C31 C21 129.2(3) . .
C42 C32 C22 121.7(4) . .
C43 C33 C23 121.5(4) . .
N21 C41 C31 123.4(3) . .
N21 C41 C51 120.7(3) . .
C31 C41 C51 115.9(3) . .
C32 C42 C52 120.3(4) . .
C53 C43 C33 119.9(4) . .
C42 C52 C62 121.5(4) . .
C43 C53 C63 121.5(4) . .
C52 C62 C12 117.6(4) . .
C52 C62 C102 121.1(4) . .
C12 C62 C102 121.3(4) . .
C53 C63 C13 118.4(4) . .
C53 C63 C103 120.0(4) . .
C13 C63 C103 121.6(3) . .
C22 C72 C82 112.1(4) . .
C22 C72 C92 111.7(4) . .
C82 C72 C92 109.7(4) . .
C23 C73 C93 112.1(4) . .
C23 C73 C83 110.9(4) . .
C93 C73 C83 109.2(4) . .
C122 C102 C112 110.0(4) . .
C122 C102 C62 112.4(4) . .
C112 C102 C62 113.4(4) . .
C63 C103 C123 111.7(4) . .
C63 C103 C113 114.0(4) . .
C123 C103 C113 109.9(4) . .
C9S O3 C12S 108.7(12) . .
O3 C9S C10S 104.8(14) . .
C11S C10S C9S 109.2(19) . .
C10S C11S C12S 103.7(13) . .
O3 C12S C11S 103.8(11) . .
C9A O3A C12A 101.0(15) . .
O3A C9A C10A 111.0(14) . .
C11A C10A C9A 100.9(16) . .
C10A C11A C12A 106.5(14) . .
O3A C12A C11A 104.8(14) . .

loop_
_geom_bond_atom_site_label_1
_geom_bond_atom_site_label_2
_geom_bond_distance
_geom_bond_site_symmetry_2
Fe1 N21 2.011(3) .
Fe1 N11 2.014(3) .
Fe1 Cl2 2.2675(12) .
Fe1 Cl1 2.3773(11) .
Cl1 Mg1 2.5201(9) .
O1 C1S 1.429(5) .
O1 C4S 1.430(6) .
O1 Mg1 2.080(2) .
O2 C5S 1.454(5) .
O2 C8S 1.455(5) .
O2 Mg1 2.136(2) .
N11 C21 1.325(5) .
N11 C12 1.447(5) .
N21 C41 1.333(5) .
N21 C13 1.442(5) .
Mg1 O1 2.080(2) 3_657
Mg1 O2 2.136(2) 3_657
Mg1 Cl1 2.5201(9) 3_657
C1S C2S 1.502(7) .
C2S C3S 1.390(8) .
C3S C4S 1.437(7) .
C5S C6S 1.483(6) .
C6S C7S 1.468(7) .
C7S C8S 1.512(6) .
C11 C21 1.518(5) .
C12 C22 1.402(6) .
C12 C62 1.409(6) .
C13 C63 1.404(5) .
C13 C23 1.409(5) .
C21 C31 1.409(5) .
C22 C32 1.397(6) .
C22 C72 1.521(6) .
C23 C33 1.397(6) .
C23 C73 1.518(6) .
C31 C41 1.390(5) .
C32 C42 1.359(7) .
C33 C43 1.378(6) .
C41 C51 1.507(5) .
C42 C52 1.373(7) .
C43 C53 1.369(6) .
C52 C62 1.385(6) .
C53 C63 1.390(6) .
C62 C102 1.517(6) .
C63 C103 1.515(6) .
C72 C82 1.527(7) .
C72 C92 1.534(6) .
C73 C93 1.523(6) .
C73 C83 1.533(7) .
C102 C122 1.507(7) .
C102 C112 1.515(6) .
C103 C123 1.519(6) .
C103 C113 1.526(6) .
O3 C9S 1.349(13) .
O3 C12S 1.398(17) .
C9S C10S 1.58(2) .
C10S C11S 1.32(3) .
C11S C12S 1.649(19) .
O3A C9A 1.401(15) .
O3A C12A 1.438(19) .
C9A C10A 1.546(19) .
C10A C11A 1.33(3) .
C11A C12A 1.68(2) .
